data_4330162
loop_
_publ_author_name
'Sodio C. N. Hsu'
'Yu-Lun Chang'
'Wan-Jung Chuang'
'Hsing-Yin Chen'
'I-Jung Lin'
'Michael Y. Chiang'
'Chai-Lin Kao'
'Hsuan-Ying Chen'

_publ_section_title
;
 Copper(I) Nitro Complex with an Anionic [HB(3,5-Me2Pz)3]-Ligand: A
 Synthetic Model for the Copper Nitrite Reductase Active Site
;
_journal_name_full 'Inorganic Chemistry'
_journal_page_first 9297
_journal_page_last 9308
_journal_paper_doi 10.1021/ic300932a
_journal_volume 51
_journal_year 2012
_chemical_formula_sum 'C67 H85 B Cu N8 O7 P2'
_chemical_formula_weight 1250.72
_chemical_name_systematic
; 
 ? 
;
_space_group_IT_number 2
_symmetry_cell_setting triclinic
_symmetry_space_group_name_Hall '-P 1'
_symmetry_space_group_name_H-M 'P -1'
_atom_sites_solution_hydrogens geom
_atom_sites_solution_primary direct
_atom_sites_solution_secondary difmap
_audit_creation_method SHELXL-97
_cell_angle_alpha 95.1540(10)
_cell_angle_beta 93.3660(10)
_cell_angle_gamma 106.0460(10)
_cell_formula_units_Z 2
_cell_length_a 9.78990(10)
_cell_length_b 13.9485(2)
_cell_length_c 25.4657(3)
_cell_measurement_reflns_used 93045
_cell_measurement_temperature 295(2)
_cell_measurement_theta_max 27.5
_cell_measurement_theta_min 1
_cell_volume 3315.76(7)
_computing_cell_refinement 'HKL Denzo & Scalepack (Otwinowski & Minor)'
_computing_data_collection 'COLLECT (Nonius BV)'
_computing_data_reduction 'HKL Denzo & Scalepack (Otwinowski & Minor)'
_computing_molecular_graphics SHELXTL
_computing_publication_material SHELXTL
_computing_structure_refinement 'SHELXL-97 (Sheldrick, 1997)'
_computing_structure_solution 'SHELXS-97 (Sheldrick, 1990)'
_diffrn_ambient_temperature 295(2)
_diffrn_measured_fraction_theta_full 0.998
_diffrn_measured_fraction_theta_max 0.998
_diffrn_measurement_device_type 'Nonius KappaCCD'
_diffrn_measurement_method CCD
_diffrn_radiation_monochromator graphite
_diffrn_radiation_source 'fine-focus sealed tube'
_diffrn_radiation_type MoK\a
_diffrn_radiation_wavelength 0.71073
_diffrn_reflns_av_R_equivalents 0.0543
_diffrn_reflns_av_sigmaI/netI 0.0685
_diffrn_reflns_limit_h_max 12
_diffrn_reflns_limit_h_min -12
_diffrn_reflns_limit_k_max 18
_diffrn_reflns_limit_k_min -18
_diffrn_reflns_limit_l_max 33
_diffrn_reflns_limit_l_min -33
_diffrn_reflns_number 24468
_diffrn_reflns_theta_full 27.49
_diffrn_reflns_theta_max 27.49
_diffrn_reflns_theta_min 1.53
_exptl_absorpt_coefficient_mu 0.435
_exptl_absorpt_correction_T_max 0.949
_exptl_absorpt_correction_T_min 0.825
_exptl_absorpt_correction_type multi-scan
_exptl_absorpt_process_details
; 
multi-scan from symmetry-related measurements 
 Sortav (Blessing 1995) 
;
_exptl_crystal_colour 'pale yellow'
_exptl_crystal_density_diffrn 1.253
_exptl_crystal_description prism
_exptl_crystal_F_000 1326
_exptl_crystal_size_max 0.25
_exptl_crystal_size_mid 0.20
_exptl_crystal_size_min 0.15
_refine_diff_density_max 0.570
_refine_diff_density_min -0.461
_refine_diff_density_rms 0.080
_refine_ls_extinction_coef 0.0086(14)
_refine_ls_extinction_expression Fc^*^=kFc[1+0.001xFc^2^\l^3^/sin(2\q)]^-1/4^
_refine_ls_extinction_method SHELXL
_refine_ls_goodness_of_fit_ref 1.004
_refine_ls_hydrogen_treatment mixed
_refine_ls_matrix_type full
_refine_ls_number_parameters 801
_refine_ls_number_reflns 15157
_refine_ls_number_restraints 65
_refine_ls_restrained_S_all 1.015
_refine_ls_R_factor_all 0.0886
_refine_ls_R_factor_gt 0.0622
_refine_ls_shift/su_max 0.036
_refine_ls_shift/su_mean 0.001
_refine_ls_structure_factor_coef Fsqd
_refine_ls_weighting_details 'calc w=1/[\s^2^(Fo^2^)+(0.1192P)^2^+0.9035P] where P=(Fo^2^+2Fc^2^)/3'
_refine_ls_weighting_scheme calc
_refine_ls_wR_factor_gt 0.1806
_refine_ls_wR_factor_ref 0.2008
_reflns_number_gt 10614
_reflns_number_total 15157
_reflns_threshold_expression >2sigma(I)
_cod_data_source_file ic300932a_si_002_2.cif
_cod_data_source_block compound3
_cod_database_code 4330162

loop_
_symmetry_equiv_pos_as_xyz
'x, y, z'
'-x, -y, -z'

loop_
_atom_site_label
_atom_site_type_symbol
_atom_site_fract_x
_atom_site_fract_y
_atom_site_fract_z
_atom_site_U_iso_or_equiv
_atom_site_adp_type
_atom_site_occupancy
_atom_site_symmetry_multiplicity
_atom_site_calc_flag
_atom_site_refinement_flags
_atom_site_disorder_assembly
_atom_site_disorder_group
Cu1 Cu 0.43351(4) 0.84722(3) 0.246420(13) 0.04829(14) Uani 1 1 d . A .
O1 O 0.446(3) 0.8245(12) 0.1358(5) 0.084(4) Uani 0.30(2) 1 d PU A 1
O2 O 0.472(3) 0.7034(17) 0.1716(9) 0.088(4) Uani 0.30(2) 1 d PU A 1
O1' O 0.3674(14) 0.8053(8) 0.1393(3) 0.098(3) Uani 0.70(2) 1 d PU A 2
O2' O 0.5190(8) 0.7339(8) 0.1645(3) 0.0734(19) Uani 0.70(2) 1 d PU A 2
N1 N 0.4792(3) 1.03734(18) 0.31393(10) 0.0493(5) Uani 1 1 d . . .
N2 N 0.4721(3) 1.00242(18) 0.26169(10) 0.0501(6) Uani 1 1 d . . .
N3 N 0.2991(2) 0.88560(17) 0.34147(9) 0.0450(5) Uani 1 1 d . . .
N4 N 0.2722(2) 0.82166(17) 0.29548(9) 0.0458(5) Uani 1 1 d . . .
N5 N 0.5626(2) 0.90502(18) 0.35677(9) 0.0467(5) Uani 1 1 d . . .
N6 N 0.5779(2) 0.84810(17) 0.31163(9) 0.0447(5) Uani 1 1 d . . .
N7 N 0.4410(3) 0.7858(2) 0.17715(10) 0.0574(6) Uani 1 1 d U . .
B1 B 0.4477(4) 0.9620(3) 0.35570(13) 0.0495(7) Uani 1 1 d . . .
C1 C 0.5444(5) 1.1993(3) 0.37272(19) 0.0902(13) Uani 1 1 d . . .
H1A H 0.5213 1.1553 0.3998 0.135 Uiso 1 1 calc R . .
H1B H 0.4830 1.2423 0.3728 0.135 Uiso 1 1 calc R . .
H1C H 0.6420 1.2393 0.3794 0.135 Uiso 1 1 calc R . .
C2 C 0.5243(3) 1.1385(2) 0.32026(15) 0.0619(8) Uani 1 1 d . . .
C3 C 0.5457(4) 1.1701(3) 0.27052(17) 0.0675(9) Uani 1 1 d . . .
H3A H 0.5765 1.2360 0.2624 0.081 Uiso 1 1 calc R . .
C4 C 0.5117(3) 1.0831(2) 0.23522(14) 0.0577(8) Uani 1 1 d . . .
C5 C 0.5137(4) 1.0710(3) 0.17648(15) 0.0779(11) Uani 1 1 d . . .
H5A H 0.4843 1.0009 0.1637 0.117 Uiso 1 1 calc R . .
H5B H 0.6085 1.1008 0.1672 0.117 Uiso 1 1 calc R . .
H5C H 0.4495 1.1035 0.1608 0.117 Uiso 1 1 calc R . .
C6 C 0.1774(4) 0.9219(3) 0.42144(14) 0.0773(11) Uani 1 1 d . . .
H6A H 0.2664 0.9728 0.4305 0.116 Uiso 1 1 calc R . .
H6B H 0.1607 0.8774 0.4486 0.116 Uiso 1 1 calc R . .
H6C H 0.1014 0.9527 0.4184 0.116 Uiso 1 1 calc R . .
C7 C 0.1835(3) 0.8634(3) 0.36969(12) 0.0532(7) Uani 1 1 d . . .
C8 C 0.0817(3) 0.7844(3) 0.34162(13) 0.0556(7) Uani 1 1 d . . .
H8A H -0.0087 0.7530 0.3512 0.067 Uiso 1 1 calc R . .
C9 C 0.1422(3) 0.7610(2) 0.29568(12) 0.0487(6) Uani 1 1 d . . .
C10 C 0.0795(3) 0.6808(3) 0.25057(14) 0.0625(8) Uani 1 1 d . . .
H10A H 0.1471 0.6837 0.2245 0.094 Uiso 1 1 calc R . .
H10B H -0.0060 0.6913 0.2348 0.094 Uiso 1 1 calc R . .
H10C H 0.0573 0.6162 0.2635 0.094 Uiso 1 1 calc R . .
C11 C 0.6626(4) 0.9481(4) 0.45123(13) 0.0801(11) Uani 1 1 d . . .
H11A H 0.5968 0.9879 0.4521 0.120 Uiso 1 1 calc R . .
H11B H 0.7579 0.9908 0.4603 0.120 Uiso 1 1 calc R . .
H11C H 0.6395 0.8996 0.4761 0.120 Uiso 1 1 calc R . .
C12 C 0.6528(3) 0.8951(3) 0.39677(11) 0.0542(7) Uani 1 1 d . . .
C13 C 0.7269(3) 0.8310(3) 0.37706(12) 0.0577(8) Uani 1 1 d . . .
H13A H 0.7965 0.8102 0.3955 0.069 Uiso 1 1 calc R . .
C14 C 0.6767(3) 0.8036(2) 0.32400(11) 0.0464(6) Uani 1 1 d . . .
C15 C 0.7195(3) 0.7382(2) 0.28229(13) 0.0545(7) Uani 1 1 d . . .
H15A H 0.6644 0.7357 0.2495 0.082 Uiso 1 1 calc R . .
H15B H 0.7025 0.6717 0.2927 0.082 Uiso 1 1 calc R . .
H15C H 0.8190 0.7652 0.2779 0.082 Uiso 1 1 calc R . .
P1 P 0.12177(7) 0.26979(5) 0.19435(3) 0.03695(16) Uani 1 1 d . . .
P2 P -0.05849(7) 0.34547(5) 0.12006(3) 0.03661(16) Uani 1 1 d . . .
N8 N -0.0090(2) 0.30380(17) 0.17143(9) 0.0420(5) Uani 1 1 d . . .
C16 C 0.2383(3) 0.3678(2) 0.24078(10) 0.0410(5) Uani 1 1 d . . .
C17 C 0.3150(4) 0.3467(2) 0.28339(13) 0.0591(8) Uani 1 1 d . . .
H17A H 0.3050 0.2804 0.2894 0.071 Uiso 1 1 calc R . .
C18 C 0.4070(4) 0.4244(3) 0.31721(14) 0.0693(9) Uani 1 1 d . . .
H18A H 0.4581 0.4096 0.3458 0.083 Uiso 1 1 calc R . .
C19 C 0.4232(3) 0.5222(3) 0.30894(13) 0.0592(8) Uani 1 1 d . . .
H19A H 0.4835 0.5737 0.3322 0.071 Uiso 1 1 calc R . .
C20 C 0.3505(4) 0.5438(2) 0.26630(15) 0.0653(9) Uani 1 1 d . . .
H20A H 0.3638 0.6102 0.2598 0.078 Uiso 1 1 calc R . .
C21 C 0.2574(4) 0.4675(2) 0.23279(14) 0.0617(8) Uani 1 1 d . . .
H21A H 0.2066 0.4832 0.2044 0.074 Uiso 1 1 calc R . .
C22 C 0.0565(3) 0.16243(19) 0.22931(10) 0.0401(5) Uani 1 1 d . . .
C23 C -0.0804(3) 0.1412(2) 0.24655(12) 0.0483(6) Uani 1 1 d . . .
H23A H -0.1392 0.1811 0.2387 0.058 Uiso 1 1 calc R . .
C24 C -0.1285(3) 0.0605(2) 0.27540(13) 0.0585(8) Uani 1 1 d . . .
H24A H -0.2205 0.0450 0.2862 0.070 Uiso 1 1 calc R . .
C25 C -0.0379(4) 0.0029(2) 0.28806(14) 0.0618(8) Uani 1 1 d . . .
H25A H -0.0687 -0.0497 0.3085 0.074 Uiso 1 1 calc R . .
C26 C 0.0957(3) 0.0228(2) 0.27086(13) 0.0563(7) Uani 1 1 d . . .
H26A H 0.1548 -0.0165 0.2794 0.068 Uiso 1 1 calc R . .
C27 C 0.1436(3) 0.1019(2) 0.24054(12) 0.0469(6) Uani 1 1 d . . .
H27A H 0.2333 0.1142 0.2279 0.056 Uiso 1 1 calc R . .
C28 C 0.2285(3) 0.2363(2) 0.14436(11) 0.0416(6) Uani 1 1 d . . .
C29 C 0.1671(3) 0.1528(2) 0.10778(12) 0.0487(6) Uani 1 1 d . . .
H29A H 0.0768 0.1114 0.1118 0.058 Uiso 1 1 calc R . .
C30 C 0.2402(4) 0.1315(3) 0.06549(13) 0.0577(7) Uani 1 1 d . . .
H30A H 0.1988 0.0762 0.0408 0.069 Uiso 1 1 calc R . .
C31 C 0.3751(4) 0.1927(3) 0.05991(13) 0.0605(8) Uani 1 1 d . . .
H31A H 0.4242 0.1785 0.0314 0.073 Uiso 1 1 calc R . .
C32 C 0.4367(3) 0.2740(3) 0.09618(13) 0.0586(8) Uani 1 1 d . . .
H32A H 0.5279 0.3142 0.0924 0.070 Uiso 1 1 calc R . .
C33 C 0.3645(3) 0.2969(2) 0.13845(12) 0.0502(7) Uani 1 1 d . . .
H33A H 0.4067 0.3526 0.1628 0.060 Uiso 1 1 calc R . .
C34 C -0.1667(3) 0.2455(2) 0.07279(10) 0.0413(6) Uani 1 1 d . . .
C35 C -0.2054(3) 0.1475(2) 0.08507(12) 0.0477(6) Uani 1 1 d . . .
H35A H -0.1765 0.1329 0.1181 0.057 Uiso 1 1 calc R . .
C36 C -0.2873(3) 0.0707(2) 0.04810(14) 0.0576(7) Uani 1 1 d . . .
H36A H -0.3131 0.0049 0.0564 0.069 Uiso 1 1 calc R . .
C37 C -0.3301(3) 0.0924(2) -0.00083(13) 0.0557(7) Uani 1 1 d . . .
H37A H -0.3840 0.0407 -0.0256 0.067 Uiso 1 1 calc R . .
C38 C -0.2940(3) 0.1896(2) -0.01341(12) 0.0541(7) Uani 1 1 d . . .
H38A H -0.3251 0.2035 -0.0463 0.065 Uiso 1 1 calc R . .
C39 C -0.2117(3) 0.2663(2) 0.02271(11) 0.0497(6) Uani 1 1 d . . .
H39A H -0.1860 0.3319 0.0140 0.060 Uiso 1 1 calc R . .
C40 C -0.1672(3) 0.42519(19) 0.14012(10) 0.0404(5) Uani 1 1 d . . .
C41 C -0.2199(3) 0.4200(2) 0.18928(11) 0.0463(6) Uani 1 1 d . . .
H41A H -0.1945 0.3784 0.2123 0.056 Uiso 1 1 calc R . .
C42 C -0.3108(3) 0.4767(2) 0.20459(13) 0.0566(7) Uani 1 1 d . . .
H42A H -0.3457 0.4733 0.2378 0.068 Uiso 1 1 calc R . .
C43 C -0.3485(3) 0.5380(2) 0.17017(13) 0.0574(8) Uani 1 1 d . . .
H43A H -0.4104 0.5751 0.1799 0.069 Uiso 1 1 calc R . .
C44 C -0.2950(4) 0.5442(2) 0.12163(13) 0.0573(8) Uani 1 1 d . . .
H44A H -0.3196 0.5866 0.0989 0.069 Uiso 1 1 calc R . .
C45 C -0.2049(3) 0.4883(2) 0.10609(12) 0.0511(7) Uani 1 1 d . . .
H45A H -0.1696 0.4927 0.0730 0.061 Uiso 1 1 calc R . .
C46 C 0.0836(3) 0.4159(2) 0.08529(10) 0.0424(6) Uani 1 1 d . . .
C47 C 0.1422(3) 0.3672(2) 0.04641(11) 0.0487(6) Uani 1 1 d . . .
H47A H 0.1005 0.2993 0.0354 0.058 Uiso 1 1 calc R . .
C48 C 0.2626(3) 0.4192(3) 0.02388(13) 0.0590(8) Uani 1 1 d . . .
H48A H 0.3018 0.3862 -0.0019 0.071 Uiso 1 1 calc R . .
C49 C 0.3236(3) 0.5192(3) 0.03965(14) 0.0652(9) Uani 1 1 d . . .
H49A H 0.4044 0.5537 0.0245 0.078 Uiso 1 1 calc R . .
C50 C 0.2666(4) 0.5696(3) 0.07789(13) 0.0639(9) Uani 1 1 d . . .
H50A H 0.3089 0.6375 0.0883 0.077 Uiso 1 1 calc R . .
C51 C 0.1469(3) 0.5188(2) 0.10049(12) 0.0519(7) Uani 1 1 d . . .
H51A H 0.1079 0.5528 0.1259 0.062 Uiso 1 1 calc R . .
O3 O 0.1248(11) 0.2087(7) 0.3960(4) 0.253(4) Uani 1 1 d . . .
C52 C -0.0112(11) 0.1584(10) 0.4186(5) 0.220(5) Uani 1 1 d D . .
H52A H -0.0903 0.1799 0.4041 0.264 Uiso 1 1 calc R . .
H52B H -0.0337 0.0859 0.4120 0.264 Uiso 1 1 calc R . .
C53 C 0.0199(19) 0.1903(13) 0.4712(5) 0.327(11) Uani 1 1 d D . .
H53A H 0.0427 0.1373 0.4891 0.393 Uiso 1 1 calc R . .
H53B H -0.0639 0.2027 0.4857 0.393 Uiso 1 1 calc R . .
C54 C 0.132(2) 0.2762(12) 0.4815(5) 0.298(9) Uani 1 1 d D . .
H54A H 0.1897 0.2744 0.5136 0.357 Uiso 1 1 calc R . .
H54B H 0.0982 0.3352 0.4855 0.357 Uiso 1 1 calc R . .
C55 C 0.2116(11) 0.2768(9) 0.4371(5) 0.201(4) Uani 1 1 d . . .
H55A H 0.2969 0.2569 0.4459 0.241 Uiso 1 1 calc R . .
H55B H 0.2402 0.3437 0.4261 0.241 Uiso 1 1 calc R . .
O4 O 0.3621(10) 0.6780(7) 0.4269(4) 0.242(3) Uani 1 1 d . . .
C56 C 0.3015(13) 0.7102(7) 0.4738(5) 0.197(4) Uani 1 1 d . . .
H56A H 0.3680 0.7699 0.4927 0.236 Uiso 1 1 calc R . .
H56B H 0.2139 0.7261 0.4636 0.236 Uiso 1 1 calc R . .
C57 C 0.2741(14) 0.6339(11) 0.5056(4) 0.200(4) Uani 1 1 d . . .
H57A H 0.1804 0.5874 0.4958 0.240 Uiso 1 1 calc R . .
H57B H 0.2797 0.6601 0.5425 0.240 Uiso 1 1 calc R . .
C58 C 0.3798(18) 0.5878(11) 0.4968(5) 0.247(7) Uani 1 1 d . . .
H58A H 0.4565 0.6126 0.5248 0.297 Uiso 1 1 calc R . .
H58B H 0.3414 0.5161 0.4977 0.297 Uiso 1 1 calc R . .
C59 C 0.4323(13) 0.6054(10) 0.4496(4) 0.217(5) Uani 1 1 d . . .
H59A H 0.4105 0.5434 0.4261 0.261 Uiso 1 1 calc R . .
H59B H 0.5350 0.6342 0.4542 0.261 Uiso 1 1 calc R . .
O5 O 0.7807(7) 0.4298(6) 0.3342(3) 0.195(3) Uani 1 1 d . . .
C60 C 0.8063(10) 0.5122(6) 0.3692(5) 0.178(4) Uani 1 1 d . . .
H60A H 0.7314 0.5036 0.3932 0.214 Uiso 1 1 calc R . .
H60B H 0.8069 0.5701 0.3507 0.214 Uiso 1 1 calc R . .
C61 C 0.9443(11) 0.5288(7) 0.3993(5) 0.193(4) Uani 1 1 d . . .
H61A H 1.0033 0.5972 0.3992 0.231 Uiso 1 1 calc R . .
H61B H 0.9323 0.5147 0.4357 0.231 Uiso 1 1 calc R . .
C62 C 1.0049(13) 0.4585(11) 0.3714(7) 0.285(8) Uani 1 1 d . . .
H62A H 1.0873 0.4949 0.3547 0.342 Uiso 1 1 calc R . .
H62B H 1.0366 0.4188 0.3963 0.342 Uiso 1 1 calc R . .
C63 C 0.9088(13) 0.3970(10) 0.3341(4) 0.222(5) Uani 1 1 d . . .
H63A H 0.8882 0.3281 0.3422 0.266 Uiso 1 1 calc R . .
H63B H 0.9459 0.4010 0.2996 0.266 Uiso 1 1 calc R . .
O6 O 0.8763(4) 0.9014(3) 0.08747(13) 0.1044(10) Uani 1 1 d . . .
C64 C 0.8657(6) 0.8984(4) 0.1430(2) 0.0980(14) Uani 1 1 d . . .
H64A H 0.7666 0.8808 0.1507 0.118 Uiso 1 1 calc R . .
H64B H 0.9150 0.9633 0.1622 0.118 Uiso 1 1 calc R . .
C65 C 0.9323(9) 0.8223(5) 0.1579(2) 0.133(2) Uani 1 1 d . . .
H65A H 0.8606 0.7610 0.1631 0.159 Uiso 1 1 calc R . .
H65B H 0.9947 0.8460 0.1902 0.159 Uiso 1 1 calc R . .
C66 C 1.0157(10) 0.8049(8) 0.1123(3) 0.196(5) Uani 1 1 d . . .
H66A H 1.1171 0.8262 0.1233 0.236 Uiso 1 1 calc R . .
H66B H 0.9885 0.7342 0.0991 0.236 Uiso 1 1 calc R . .
C67 C 0.9846(6) 0.8607(4) 0.0735(2) 0.1069(16) Uani 1 1 d . . .
H67A H 0.9555 0.8182 0.0402 0.128 Uiso 1 1 calc R . .
H67B H 1.0691 0.9141 0.0689 0.128 Uiso 1 1 calc R . .
O7 O 0.6036(4) 0.7364(3) 0.06024(12) 0.0978(9) Uani 1 1 d D . .
H2 H 0.574(5) 0.738(4) 0.0925(11) 0.117 Uiso 1 1 d D . .
H1 H 0.690(3) 0.777(3) 0.0710(19) 0.117 Uiso 1 1 d D . .

loop_
_atom_site_aniso_label
_atom_site_aniso_U_11
_atom_site_aniso_U_22
_atom_site_aniso_U_33
_atom_site_aniso_U_23
_atom_site_aniso_U_13
_atom_site_aniso_U_12
Cu1 0.0500(2) 0.0559(2) 0.0414(2) -0.00112(15) 0.00395(14) 0.02108(17)
O1 0.116(9) 0.100(6) 0.039(4) 0.011(4) 0.004(6) 0.035(7)
O2 0.117(9) 0.096(8) 0.067(7) -0.014(6) -0.017(7) 0.071(7)
O1' 0.127(6) 0.133(5) 0.054(3) -0.019(3) -0.026(3) 0.084(5)
O2' 0.072(3) 0.098(5) 0.060(3) -0.011(3) 0.010(2) 0.045(3)
N1 0.0463(13) 0.0447(13) 0.0570(14) -0.0011(10) 0.0056(10) 0.0150(11)
N2 0.0483(13) 0.0499(14) 0.0554(14) 0.0075(11) 0.0085(11) 0.0183(11)
N3 0.0442(12) 0.0512(13) 0.0420(12) 0.0012(10) 0.0065(9) 0.0181(10)
N4 0.0452(13) 0.0476(13) 0.0459(12) -0.0001(10) 0.0031(10) 0.0170(11)
N5 0.0432(12) 0.0552(14) 0.0404(12) -0.0034(10) -0.0014(9) 0.0157(11)
N6 0.0421(12) 0.0503(13) 0.0427(12) -0.0003(10) 0.0006(9) 0.0169(10)
N7 0.0612(16) 0.0720(17) 0.0436(13) -0.0027(12) 0.0001(11) 0.0306(14)
B1 0.0492(18) 0.0500(18) 0.0504(18) -0.0039(14) 0.0045(14) 0.0186(15)
C1 0.095(3) 0.057(2) 0.109(3) -0.022(2) 0.006(3) 0.016(2)
C2 0.0491(17) 0.0475(17) 0.090(2) -0.0023(16) 0.0058(16) 0.0175(14)
C3 0.0507(18) 0.0482(18) 0.108(3) 0.0206(18) 0.0139(18) 0.0164(15)
C4 0.0450(16) 0.0605(19) 0.079(2) 0.0220(16) 0.0165(14) 0.0267(14)
C5 0.080(3) 0.089(3) 0.080(3) 0.037(2) 0.023(2) 0.039(2)
C6 0.064(2) 0.110(3) 0.057(2) -0.006(2) 0.0182(16) 0.026(2)
C7 0.0455(15) 0.070(2) 0.0499(16) 0.0103(14) 0.0072(12) 0.0238(15)
C8 0.0413(15) 0.0666(19) 0.0610(18) 0.0109(15) 0.0101(13) 0.0165(14)
C9 0.0419(14) 0.0503(16) 0.0566(17) 0.0084(13) 0.0021(12) 0.0173(13)
C10 0.0495(17) 0.0598(19) 0.076(2) -0.0054(16) -0.0028(15) 0.0173(15)
C11 0.073(2) 0.123(3) 0.0466(18) -0.0069(19) -0.0071(16) 0.038(2)
C12 0.0467(16) 0.073(2) 0.0410(15) 0.0022(13) -0.0021(12) 0.0158(15)
C13 0.0483(16) 0.080(2) 0.0498(16) 0.0077(15) -0.0028(13) 0.0275(16)
C14 0.0386(14) 0.0516(16) 0.0498(15) 0.0060(12) 0.0033(11) 0.0142(12)
C15 0.0469(16) 0.0593(18) 0.0620(18) 0.0019(14) 0.0022(13) 0.0247(14)
P1 0.0330(3) 0.0374(3) 0.0418(3) 0.0043(3) 0.0033(2) 0.0123(3)
P2 0.0347(3) 0.0368(3) 0.0396(3) 0.0027(3) 0.0030(2) 0.0129(3)
N8 0.0380(11) 0.0465(12) 0.0437(12) 0.0064(9) 0.0055(9) 0.0151(10)
C16 0.0361(13) 0.0417(14) 0.0443(14) 0.0014(11) 0.0037(10) 0.0108(11)
C17 0.065(2) 0.0462(16) 0.0607(18) 0.0055(14) -0.0139(15) 0.0099(15)
C18 0.072(2) 0.067(2) 0.0585(19) 0.0061(16) -0.0197(16) 0.0082(18)
C19 0.0523(17) 0.0573(19) 0.0569(18) -0.0095(14) -0.0050(14) 0.0040(14)
C20 0.069(2) 0.0430(17) 0.078(2) -0.0018(15) -0.0077(17) 0.0121(15)
C21 0.066(2) 0.0475(17) 0.069(2) 0.0030(14) -0.0170(16) 0.0174(15)
C22 0.0351(12) 0.0390(13) 0.0466(14) 0.0068(11) 0.0022(10) 0.0107(11)
C23 0.0389(14) 0.0498(16) 0.0592(17) 0.0097(13) 0.0074(12) 0.0155(12)
C24 0.0435(16) 0.0632(19) 0.070(2) 0.0189(16) 0.0117(14) 0.0119(14)
C25 0.0612(19) 0.0506(17) 0.073(2) 0.0238(15) 0.0084(16) 0.0084(15)
C26 0.0504(17) 0.0468(16) 0.073(2) 0.0159(14) -0.0033(14) 0.0146(14)
C27 0.0371(13) 0.0426(15) 0.0617(17) 0.0083(12) 0.0018(12) 0.0120(12)
C28 0.0348(13) 0.0436(14) 0.0492(15) 0.0075(11) 0.0047(10) 0.0147(11)
C29 0.0407(14) 0.0485(16) 0.0572(17) 0.0005(13) 0.0068(12) 0.0143(12)
C30 0.0594(19) 0.0589(18) 0.0598(18) -0.0025(14) 0.0098(14) 0.0272(15)
C31 0.0607(19) 0.073(2) 0.0611(19) 0.0125(16) 0.0234(15) 0.0363(17)
C32 0.0438(16) 0.069(2) 0.068(2) 0.0153(16) 0.0178(14) 0.0195(15)
C33 0.0387(14) 0.0539(17) 0.0571(17) 0.0054(13) 0.0063(12) 0.0115(12)
C34 0.0365(13) 0.0432(14) 0.0462(14) -0.0011(11) 0.0030(10) 0.0167(11)
C35 0.0411(14) 0.0451(15) 0.0567(16) 0.0035(12) 0.0026(12) 0.0128(12)
C36 0.0490(16) 0.0446(16) 0.075(2) -0.0016(14) 0.0005(14) 0.0099(13)
C37 0.0417(15) 0.0538(18) 0.0648(19) -0.0167(14) -0.0008(13) 0.0109(13)
C38 0.0499(16) 0.0629(19) 0.0478(16) -0.0058(13) -0.0031(12) 0.0185(14)
C39 0.0500(16) 0.0497(16) 0.0480(15) -0.0008(12) -0.0035(12) 0.0152(13)
C40 0.0371(13) 0.0380(13) 0.0460(14) -0.0010(10) 0.0002(10) 0.0131(11)
C41 0.0454(15) 0.0473(15) 0.0491(15) 0.0024(12) 0.0054(12) 0.0183(12)
C42 0.0545(17) 0.0581(18) 0.0591(18) -0.0066(14) 0.0113(14) 0.0219(15)
C43 0.0510(17) 0.0509(17) 0.074(2) -0.0098(15) 0.0014(15) 0.0267(14)
C44 0.0618(19) 0.0489(17) 0.068(2) 0.0041(14) -0.0013(15) 0.0284(15)
C45 0.0551(17) 0.0514(16) 0.0527(16) 0.0071(13) 0.0041(13) 0.0246(14)
C46 0.0395(13) 0.0459(15) 0.0424(14) 0.0077(11) 0.0010(10) 0.0124(11)
C47 0.0450(15) 0.0538(16) 0.0501(16) 0.0079(12) 0.0070(12) 0.0172(13)
C48 0.0514(17) 0.080(2) 0.0540(17) 0.0200(16) 0.0151(14) 0.0261(17)
C49 0.0439(16) 0.082(2) 0.066(2) 0.0282(18) 0.0063(14) 0.0048(16)
C50 0.062(2) 0.061(2) 0.0581(19) 0.0143(15) -0.0006(15) -0.0025(16)
C51 0.0531(17) 0.0488(16) 0.0490(16) 0.0048(12) 0.0023(12) 0.0069(13)
O3 0.249(9) 0.243(9) 0.239(9) 0.010(7) 0.053(7) 0.023(7)
C52 0.140(8) 0.271(13) 0.227(12) 0.054(10) 0.065(8) 0.004(8)
C53 0.40(2) 0.332(19) 0.159(11) -0.014(11) 0.179(14) -0.060(16)
C54 0.41(3) 0.297(18) 0.139(9) -0.081(11) -0.002(13) 0.055(17)
C55 0.158(8) 0.227(11) 0.176(9) -0.066(8) 0.000(7) 0.016(7)
O4 0.264(9) 0.232(8) 0.258(9) 0.071(7) 0.073(7) 0.094(7)
C56 0.258(12) 0.151(8) 0.197(10) -0.001(7) 0.073(9) 0.081(8)
C57 0.233(12) 0.242(12) 0.126(7) 0.042(7) 0.065(7) 0.051(10)
C58 0.349(19) 0.310(16) 0.167(10) 0.081(10) 0.060(11) 0.207(15)
C59 0.303(14) 0.309(14) 0.115(6) 0.046(8) 0.050(7) 0.195(12)
O5 0.151(5) 0.193(6) 0.232(7) 0.015(5) -0.049(5) 0.049(5)
C60 0.143(7) 0.106(5) 0.281(12) 0.027(7) -0.027(7) 0.033(5)
C61 0.152(8) 0.146(7) 0.262(12) 0.030(7) -0.058(8) 0.023(6)
C62 0.203(12) 0.264(14) 0.38(2) -0.087(14) -0.151(13) 0.124(11)
C63 0.212(11) 0.294(14) 0.175(9) -0.056(9) -0.064(8) 0.141(11)
O6 0.120(3) 0.119(3) 0.094(2) 0.0121(19) 0.0129(19) 0.065(2)
C64 0.114(4) 0.076(3) 0.101(3) -0.003(2) 0.031(3) 0.022(3)
C65 0.206(7) 0.099(4) 0.096(4) 0.015(3) 0.011(4) 0.047(4)
C66 0.204(8) 0.311(12) 0.174(7) 0.130(8) 0.105(7) 0.186(9)
C67 0.116(4) 0.117(4) 0.101(4) 0.012(3) 0.034(3) 0.048(3)
O7 0.091(2) 0.132(3) 0.0758(19) 0.0037(18) 0.0123(16) 0.041(2)

loop_
_atom_type_symbol
_atom_type_description
_atom_type_scat_dispersion_real
_atom_type_scat_dispersion_imag
_atom_type_scat_source
C C 0.0033 0.0016 'International Tables Vol C Tables 4.2.6.8 and 6.1.1.4'
H H 0.0000 0.0000 'International Tables Vol C Tables 4.2.6.8 and 6.1.1.4'
B B 0.0013 0.0007 'International Tables Vol C Tables 4.2.6.8 and 6.1.1.4'
N N 0.0061 0.0033 'International Tables Vol C Tables 4.2.6.8 and 6.1.1.4'
O O 0.0106 0.0060 'International Tables Vol C Tables 4.2.6.8 and 6.1.1.4'
P P 0.1023 0.0942 'International Tables Vol C Tables 4.2.6.8 and 6.1.1.4'
Cu Cu 0.3201 1.2651 'International Tables Vol C Tables 4.2.6.8 and 6.1.1.4'

loop_
_geom_angle_atom_site_label_1
_geom_angle_atom_site_label_2
_geom_angle_atom_site_label_3
_geom_angle
N7 Cu1 N4 130.11(11)
N7 Cu1 N2 121.15(11)
N4 Cu1 N2 91.65(9)
N7 Cu1 N6 123.66(10)
N4 Cu1 N6 88.88(9)
N2 Cu1 N6 90.42(9)
C2 N1 N2 110.2(3)
C2 N1 B1 130.1(3)
N2 N1 B1 119.6(2)
C4 N2 N1 106.7(3)
C4 N2 Cu1 137.7(2)
N1 N2 Cu1 114.86(17)
C7 N3 N4 109.2(2)
C7 N3 B1 130.2(2)
N4 N3 B1 120.4(2)
C9 N4 N3 107.1(2)
C9 N4 Cu1 138.2(2)
N3 N4 Cu1 114.66(17)
C12 N5 N6 109.5(2)
C12 N5 B1 131.1(2)
N6 N5 B1 119.4(2)
C14 N6 N5 107.1(2)
C14 N6 Cu1 138.47(19)
N5 N6 Cu1 114.26(16)
O1 N7 O2' 94.9(10)
O1 N7 O1' 35.2(8)
O2' N7 O1' 115.4(5)
O1 N7 O2 111.7(11)
O2' N7 O2 26.9(11)
O1' N7 O2 117.4(10)
O1 N7 Cu1 127.3(8)
O2' N7 Cu1 126.2(4)
O1' N7 Cu1 118.1(4)
O2 N7 Cu1 119.5(10)
N1 B1 N5 109.1(2)
N1 B1 N3 110.1(2)
N5 B1 N3 109.1(2)
C2 C1 H1A 109.5
C2 C1 H1B 109.5
H1A C1 H1B 109.5
C2 C1 H1C 109.5
H1A C1 H1C 109.5
H1B C1 H1C 109.5
N1 C2 C3 107.4(3)
N1 C2 C1 123.2(3)
C3 C2 C1 129.4(3)
C2 C3 C4 105.9(3)
C2 C3 H3A 127.1
C4 C3 H3A 127.1
N2 C4 C3 109.8(3)
N2 C4 C5 120.4(3)
C3 C4 C5 129.8(3)
C4 C5 H5A 109.5
C4 C5 H5B 109.5
H5A C5 H5B 109.5
C4 C5 H5C 109.5
H5A C5 H5C 109.5
H5B C5 H5C 109.5
C7 C6 H6A 109.5
C7 C6 H6B 109.5
H6A C6 H6B 109.5
C7 C6 H6C 109.5
H6A C6 H6C 109.5
H6B C6 H6C 109.5
N3 C7 C8 107.9(3)
N3 C7 C6 122.3(3)
C8 C7 C6 129.8(3)
C7 C8 C9 105.6(3)
C7 C8 H8A 127.2
C9 C8 H8A 127.2
N4 C9 C8 110.2(3)
N4 C9 C10 120.7(3)
C8 C9 C10 129.0(3)
C9 C10 H10A 109.5
C9 C10 H10B 109.5
H10A C10 H10B 109.5
C9 C10 H10C 109.5
H10A C10 H10C 109.5
H10B C10 H10C 109.5
C12 C11 H11A 109.5
C12 C11 H11B 109.5
H11A C11 H11B 109.5
C12 C11 H11C 109.5
H11A C11 H11C 109.5
H11B C11 H11C 109.5
N5 C12 C13 107.4(3)
N5 C12 C11 122.7(3)
C13 C12 C11 129.9(3)
C12 C13 C14 106.2(3)
C12 C13 H13A 126.9
C14 C13 H13A 126.9
N6 C14 C13 109.8(3)
N6 C14 C15 119.5(3)
C13 C14 C15 130.7(3)
C14 C15 H15A 109.5
C14 C15 H15B 109.5
H15A C15 H15B 109.5
C14 C15 H15C 109.5
H15A C15 H15C 109.5
H15B C15 H15C 109.5
N8 P1 C22 109.11(12)
N8 P1 C28 113.74(12)
C22 P1 C28 107.78(12)
N8 P1 C16 110.90(12)
C22 P1 C16 107.54(12)
C28 P1 C16 107.54(12)
N8 P2 C46 115.12(12)
N8 P2 C40 107.37(12)
C46 P2 C40 108.58(12)
N8 P2 C34 111.48(12)
C46 P2 C34 106.42(12)
C40 P2 C34 107.62(12)
P1 N8 P2 139.43(15)
C17 C16 C21 118.2(3)
C17 C16 P1 121.9(2)
C21 C16 P1 119.8(2)
C16 C17 C18 120.1(3)
C16 C17 H17A 120.0
C18 C17 H17A 120.0
C19 C18 C17 120.8(3)
C19 C18 H18A 119.6
C17 C18 H18A 119.6
C20 C19 C18 119.6(3)
C20 C19 H19A 120.2
C18 C19 H19A 120.2
C19 C20 C21 120.2(3)
C19 C20 H20A 119.9
C21 C20 H20A 119.9
C20 C21 C16 121.0(3)
C20 C21 H21A 119.5
C16 C21 H21A 119.5
C27 C22 C23 119.9(2)
C27 C22 P1 120.1(2)
C23 C22 P1 120.0(2)
C24 C23 C22 119.9(3)
C24 C23 H23A 120.0
C22 C23 H23A 120.0
C23 C24 C25 119.4(3)
C23 C24 H24A 120.3
C25 C24 H24A 120.3
C26 C25 C24 120.8(3)
C26 C25 H25A 119.6
C24 C25 H25A 119.6
C25 C26 C27 120.1(3)
C25 C26 H26A 119.9
C27 C26 H26A 119.9
C22 C27 C26 119.7(3)
C22 C27 H27A 120.2
C26 C27 H27A 120.2
C33 C28 C29 119.5(3)
C33 C28 P1 121.6(2)
C29 C28 P1 118.6(2)
C30 C29 C28 120.0(3)
C30 C29 H29A 120.0
C28 C29 H29A 120.0
C29 C30 C31 119.9(3)
C29 C30 H30A 120.0
C31 C30 H30A 120.0
C32 C31 C30 120.2(3)
C32 C31 H31A 119.9
C30 C31 H31A 119.9
C31 C32 C33 120.6(3)
C31 C32 H32A 119.7
C33 C32 H32A 119.7
C32 C33 C28 119.7(3)
C32 C33 H33A 120.2
C28 C33 H33A 120.2
C35 C34 C39 119.3(3)
C35 C34 P2 120.6(2)
C39 C34 P2 120.1(2)
C34 C35 C36 120.1(3)
C34 C35 H35A 119.9
C36 C35 H35A 119.9
C37 C36 C35 119.9(3)
C37 C36 H36A 120.1
C35 C36 H36A 120.1
C38 C37 C36 120.7(3)
C38 C37 H37A 119.7
C36 C37 H37A 119.7
C37 C38 C39 120.1(3)
C37 C38 H38A 120.0
C39 C38 H38A 120.0
C38 C39 C34 120.0(3)
C38 C39 H39A 120.0
C34 C39 H39A 120.0
C41 C40 C45 119.4(2)
C41 C40 P2 119.3(2)
C45 C40 P2 121.3(2)
C40 C41 C42 120.4(3)
C40 C41 H41A 119.8
C42 C41 H41A 119.8
C43 C42 C41 119.5(3)
C43 C42 H42A 120.2
C41 C42 H42A 120.2
C44 C43 C42 120.2(3)
C44 C43 H43A 119.9
C42 C43 H43A 119.9
C43 C44 C45 120.7(3)
C43 C44 H44A 119.6
C45 C44 H44A 119.6
C44 C45 C40 119.8(3)
C44 C45 H45A 120.1
C40 C45 H45A 120.1
C47 C46 C51 118.8(3)
C47 C46 P2 120.2(2)
C51 C46 P2 120.7(2)
C48 C47 C46 120.3(3)
C48 C47 H47A 119.8
C46 C47 H47A 119.8
C49 C48 C47 120.0(3)
C49 C48 H48A 120.0
C47 C48 H48A 120.0
C48 C49 C50 120.8(3)
C48 C49 H49A 119.6
C50 C49 H49A 119.6
C51 C50 C49 119.8(3)
C51 C50 H50A 120.1
C49 C50 H50A 120.1
C50 C51 C46 120.3(3)
C50 C51 H51A 119.8
C46 C51 H51A 119.8
C55 O3 C52 106.8(9)
C53 C52 O3 102.2(9)
C53 C52 H52A 111.3
O3 C52 H52A 111.3
C53 C52 H52B 111.3
O3 C52 H52B 111.3
H52A C52 H52B 109.2
C52 C53 C54 113.1(10)
C52 C53 H53A 109.0
C54 C53 H53A 109.0
C52 C53 H53B 109.0
C54 C53 H53B 109.0
H53A C53 H53B 107.8
C53 C54 C55 104.7(10)
C53 C54 H54A 110.8
C55 C54 H54A 110.8
C53 C54 H54B 110.8
C55 C54 H54B 110.8
H54A C54 H54B 108.9
C54 C55 O3 108.1(10)
C54 C55 H55A 110.1
O3 C55 H55A 110.1
C54 C55 H55B 110.1
O3 C55 H55B 110.1
H55A C55 H55B 108.4
C56 O4 C59 99.7(8)
C57 C56 O4 108.6(8)
C57 C56 H56A 110.0
O4 C56 H56A 110.0
C57 C56 H56B 110.0
O4 C56 H56B 110.0
H56A C56 H56B 108.4
C56 C57 C58 103.9(10)
C56 C57 H57A 111.0
C58 C57 H57A 111.0
C56 C57 H57B 111.0
C58 C57 H57B 111.0
H57A C57 H57B 109.0
C59 C58 C57 111.4(10)
C59 C58 H58A 109.3
C57 C58 H58A 109.3
C59 C58 H58B 109.4
C57 C58 H58B 109.4
H58A C58 H58B 108.0
C58 C59 O4 106.7(9)
C58 C59 H59A 110.4
O4 C59 H59A 110.4
C58 C59 H59B 110.4
O4 C59 H59B 110.4
H59A C59 H59B 108.6
C60 O5 C63 108.2(7)
O5 C60 C61 109.7(8)
O5 C60 H60A 109.7
C61 C60 H60A 109.7
O5 C60 H60B 109.7
C61 C60 H60B 109.7
H60A C60 H60B 108.2
C62 C61 C60 102.9(9)
C62 C61 H61A 111.2
C60 C61 H61A 111.2
C62 C61 H61B 111.2
C60 C61 H61B 111.2
H61A C61 H61B 109.1
C63 C62 C61 111.2(9)
C63 C62 H62A 109.4
C61 C62 H62A 109.4
C63 C62 H62B 109.4
C61 C62 H62B 109.4
H62A C62 H62B 108.0
C62 C63 O5 107.1(9)
C62 C63 H63A 110.3
O5 C63 H63A 110.3
C62 C63 H63B 110.3
O5 C63 H63B 110.3
H63A C63 H63B 108.6
C67 O6 C64 108.1(4)
O6 C64 C65 106.1(4)
O6 C64 H64A 110.5
C65 C64 H64A 110.5
O6 C64 H64B 110.5
C65 C64 H64B 110.5
H64A C64 H64B 108.7
C64 C65 C66 104.8(5)
C64 C65 H65A 110.8
C66 C65 H65A 110.8
C64 C65 H65B 110.8
C66 C65 H65B 110.8
H65A C65 H65B 108.9
C67 C66 C65 106.8(5)
C67 C66 H66A 110.4
C65 C66 H66A 110.4
C67 C66 H66B 110.4
C65 C66 H66B 110.4
H66A C66 H66B 108.6
C66 C67 O6 110.2(5)
C66 C67 H67A 109.6
O6 C67 H67A 109.6
C66 C67 H67B 109.6
O6 C67 H67B 109.6
H67A C67 H67B 108.1
H2 O7 H1 93(3)

loop_
_geom_bond_atom_site_label_1
_geom_bond_atom_site_label_2
_geom_bond_distance
Cu1 N7 1.905(2)
Cu1 N4 2.045(2)
Cu1 N2 2.088(2)
Cu1 N6 2.114(2)
O1 N7 1.223(14)
O2 N7 1.267(19)
O1' N7 1.264(6)
O2' N7 1.226(8)
N1 C2 1.349(4)
N1 N2 1.366(3)
N1 B1 1.546(4)
N2 C4 1.341(4)
N3 C7 1.355(4)
N3 N4 1.372(3)
N3 B1 1.547(4)
N4 C9 1.320(4)
N5 C12 1.350(4)
N5 N6 1.377(3)
N5 B1 1.547(4)
N6 C14 1.323(3)
C1 C2 1.488(5)
C1 H1A 0.9600
C1 H1B 0.9600
C1 H1C 0.9600
C2 C3 1.387(5)
C3 C4 1.392(5)
C3 H3A 0.9300
C4 C5 1.492(5)
C5 H5A 0.9600
C5 H5B 0.9600
C5 H5C 0.9600
C6 C7 1.499(5)
C6 H6A 0.9600
C6 H6B 0.9600
C6 H6C 0.9600
C7 C8 1.374(5)
C8 C9 1.395(4)
C8 H8A 0.9300
C9 C10 1.501(4)
C10 H10A 0.9600
C10 H10B 0.9600
C10 H10C 0.9600
C11 C12 1.497(4)
C11 H11A 0.9600
C11 H11B 0.9600
C11 H11C 0.9600
C12 C13 1.378(5)
C13 C14 1.392(4)
C13 H13A 0.9300
C14 C15 1.491(4)
C15 H15A 0.9600
C15 H15B 0.9600
C15 H15C 0.9600
P1 N8 1.582(2)
P1 C22 1.795(3)
P1 C28 1.803(3)
P1 C16 1.805(3)
P2 N8 1.582(2)
P2 C46 1.797(3)
P2 C40 1.801(3)
P2 C34 1.803(3)
C16 C17 1.383(4)
C16 C21 1.386(4)
C17 C18 1.388(5)
C17 H17A 0.9300
C18 C19 1.366(5)
C18 H18A 0.9300
C19 C20 1.365(5)
C19 H19A 0.9300
C20 C21 1.378(5)
C20 H20A 0.9300
C21 H21A 0.9300
C22 C27 1.391(4)
C22 C23 1.396(4)
C23 C24 1.387(4)
C23 H23A 0.9300
C24 C25 1.394(5)
C24 H24A 0.9300
C25 C26 1.367(5)
C25 H25A 0.9300
C26 C27 1.393(4)
C26 H26A 0.9300
C27 H27A 0.9300
C28 C33 1.391(4)
C28 C29 1.392(4)
C29 C30 1.383(4)
C29 H29A 0.9300
C30 C31 1.383(5)
C30 H30A 0.9300
C31 C32 1.368(5)
C31 H31A 0.9300
C32 C33 1.383(4)
C32 H32A 0.9300
C33 H33A 0.9300
C34 C35 1.383(4)
C34 C39 1.406(4)
C35 C36 1.390(4)
C35 H35A 0.9300
C36 C37 1.377(5)
C36 H36A 0.9300
C37 C38 1.376(5)
C37 H37A 0.9300
C38 C39 1.378(4)
C38 H38A 0.9300
C39 H39A 0.9300
C40 C41 1.382(4)
C40 C45 1.393(4)
C41 C42 1.394(4)
C41 H41A 0.9300
C42 C43 1.381(5)
C42 H42A 0.9300
C43 C44 1.371(5)
C43 H43A 0.9300
C44 C45 1.382(4)
C44 H44A 0.9300
C45 H45A 0.9300
C46 C47 1.390(4)
C46 C51 1.405(4)
C47 C48 1.388(4)
C47 H47A 0.9300
C48 C49 1.369(5)
C48 H48A 0.9300
C49 C50 1.383(5)
C49 H49A 0.9300
C50 C51 1.378(4)
C50 H50A 0.9300
C51 H51A 0.9300
O3 C55 1.410(10)
O3 C52 1.497(11)
C52 C53 1.363(12)
C52 H52A 0.9700
C52 H52B 0.9700
C53 C54 1.377(13)
C53 H53A 0.9700
C53 H53B 0.9700
C54 C55 1.407(16)
C54 H54A 0.9700
C54 H54B 0.9700
C55 H55A 0.9700
C55 H55B 0.9700
O4 C56 1.454(11)
O4 C59 1.507(11)
C56 C57 1.374(12)
C56 H56A 0.9700
C56 H56B 0.9700
C57 C58 1.379(14)
C57 H57A 0.9700
C57 H57B 0.9700
C58 C59 1.353(13)
C58 H58A 0.9700
C58 H58B 0.9700
C59 H59A 0.9700
C59 H59B 0.9700
O5 C60 1.345(10)
O5 C63 1.450(10)
C60 C61 1.463(11)
C60 H60A 0.9700
C60 H60B 0.9700
C61 C62 1.437(15)
C61 H61A 0.9700
C61 H61B 0.9700
C62 C63 1.352(12)
C62 H62A 0.9700
C62 H62B 0.9700
C63 H63A 0.9700
C63 H63B 0.9700
O6 C67 1.383(6)
O6 C64 1.426(6)
C64 C65 1.457(7)
C64 H64A 0.9700
C64 H64B 0.9700
C65 C66 1.497(9)
C65 H65A 0.9700
C65 H65B 0.9700
C66 C67 1.381(8)
C66 H66A 0.9700
C66 H66B 0.9700
C67 H67A 0.9700
C67 H67B 0.9700
O7 H2 0.886(19)
O7 H1 0.888(19)
